data_4100131
loop_
_publ_author_name
'Akiba, Kin-ya'
'Moriyama, Yuji'
'Mizozoe, Mitsuhiro'
'Inohara, Hideki'
'Nishii, Takako'
'Yamamoto, Yohsuke'
'Minoura, Mao'
'Hashizume, Daisuke'
'Iwasaki, Fujiko'
'Takagi, Nozomi'
'Ishimura, Kazuya'
'Nagase, Shigeru'

_publ_section_title
;
 Synthesis and Characterization of Stable Hypervalent Carbon Compounds
 (10-C-5) Bearing a 2,6-Bis(p-substituted phenyloxymethyl)benzene Ligand
;
_journal_coden_ASTM JACSAT
_journal_issue 16
_journal_name_full 'Journal of the American Chemical Society'
_journal_page_first 5893
_journal_page_last 5901
_journal_paper_doi 10.1021/ja043802t
_journal_volume 127
_journal_year 2005
_chemical_formula_sum 'C35 H29 Cl3 O6'
_chemical_formula_weight 651.97
_space_group_IT_number 33
_symmetry_cell_setting orthorhombic
_symmetry_Int_Tables_number 33
_symmetry_space_group_name_Hall 'P 2c -2n'
_symmetry_space_group_name_H-M 'P n a 21'
_cell_angle_alpha 90
_cell_angle_beta 90
_cell_angle_gamma 90
_cell_formula_units_Z 4
_cell_length_a 18.4610(5)
_cell_length_b 13.9050(3)
_cell_length_c 12.3370(3)
_cell_measurement_temperature 273.2
_cell_volume 3166.9(1)
_diffrn_ambient_temperature 298
_exptl_crystal_density_diffrn 1.367
_cod_depositor_comments
;
 Updated bibliographic information.

 Antanas Vaitkus,
 2019-10-02
;
_cod_database_code 4100131

loop_
_symmetry_equiv_pos_as_xyz
x,y,z
-x,-y,1/2+z
1/2-x,1/2+y,1/2+z
1/2+x,1/2-y,z

loop_
_atom_site_aniso_label
_atom_site_aniso_U_11
_atom_site_aniso_U_22
_atom_site_aniso_U_33
_atom_site_aniso_U_12
_atom_site_aniso_U_13
_atom_site_aniso_U_23
Cl(1) 0.0747(6) 0.0893(6) 0.0494(5) 0.0330(5) -0.0124(4) 0.0098(5)
Cl(2) 0.0742(6) 0.0951(7) 0.0558(5) -0.0317(5) -0.0081(5) -0.0130(5)
Cl(3) 0.1043(7) 0.0314(3) 0.0527(4) -0.0060(4) -0.0017(4) 0.0006(4)
O(1) 0.051(1) 0.051(1) 0.049(1) -0.0106(9) -0.0001(10) -0.0055(10)
O(2) 0.045(1) 0.053(1) 0.046(1) 0.0047(8) 0.0003(9) 0.0099(9)
O(3) 0.089(2) 0.045(1) 0.096(2) 0.001(1) 0.014(2) 0.007(1)
O(4) 0.118(3) 0.048(1) 0.103(3) -0.014(1) 0.048(2) -0.009(2)
O(5) 0.168(4) 0.075(2) 0.081(3) -0.007(2) -0.038(3) 0.029(2)
O(6) 0.133(3) 0.064(2) 0.074(2) -0.020(2) -0.017(2) -0.019(2)
C(1) 0.0343(10) 0.0289(8) 0.0385(10) -0.0018(9) -0.0017(8) 0.003(1)
C(2) 0.042(1) 0.0280(9) 0.047(1) -0.0003(9) -0.0098(9) 0.001(1)
C(3) 0.048(1) 0.032(1) 0.052(2) 0.0049(10) -0.008(1) -0.005(1)
C(4) 0.056(2) 0.034(1) 0.075(2) 0.009(1) -0.014(2) -0.010(1)
C(5) 0.066(2) 0.030(1) 0.085(2) 0.001(1) -0.017(2) -0.002(2)
C(6) 0.060(2) 0.033(1) 0.072(2) -0.005(1) -0.015(2) 0.010(1)
C(7) 0.048(1) 0.035(1) 0.049(2) 0.0006(10) -0.012(1) 0.008(1)
C(8) 0.049(1) 0.040(1) 0.050(2) 0.0042(10) -0.002(1) -0.006(1)
C(9) 0.035(1) 0.052(1) 0.050(1) 0.000(1) 0.003(1) 0.000(1)
C(10) 0.045(1) 0.065(2) 0.059(2) -0.011(1) -0.001(1) -0.013(2)
C(11) 0.050(2) 0.062(2) 0.076(2) -0.014(1) 0.002(2) -0.001(2)
C(12) 0.043(2) 0.074(2) 0.076(2) -0.005(1) -0.005(2) 0.009(2)
C(13) 0.051(2) 0.072(2) 0.059(2) 0.003(1) -0.003(1) 0.012(2)
C(14) 0.044(2) 0.060(2) 0.049(1) 0.006(1) -0.001(1) -0.007(1)
C(15) 0.088(3) 0.100(4) 0.084(3) -0.036(3) -0.005(3) 0.026(3)
C(16) 0.047(1) 0.046(1) 0.051(2) -0.001(1) -0.002(1) 0.015(1)
C(17) 0.034(1) 0.054(1) 0.052(1) -0.004(1) 0.001(1) 0.004(1)
C(18) 0.054(2) 0.073(2) 0.054(2) 0.018(1) 0.003(2) 0.011(2)
C(19) 0.053(2) 0.076(2) 0.066(2) 0.027(2) -0.001(2) 0.004(2)
C(20) 0.046(2) 0.080(2) 0.062(2) 0.011(1) -0.004(2) -0.004(2)
C(21) 0.046(2) 0.070(2) 0.049(2) -0.009(1) -0.001(1) 0.000(1)
C(22) 0.050(2) 0.052(2) 0.052(2) -0.010(1) -0.002(1) 0.006(1)
C(23) 0.078(3) 0.112(4) 0.069(3) 0.043(3) -0.005(2) -0.014(3)
C(24) 0.039(1) 0.0281(9) 0.036(1) 0.0012(8) -0.0034(10) 0.0023(9)
C(25) 0.044(1) 0.038(1) 0.048(2) -0.0021(10) -0.009(1) -0.002(1)
C(26) 0.049(2) 0.057(1) 0.048(2) 0.007(1) -0.012(1) -0.005(1)
C(27) 0.048(1) 0.058(1) 0.041(1) 0.015(1) -0.001(1) 0.002(1)
C(28) 0.059(2) 0.044(1) 0.040(1) 0.007(1) -0.001(1) 0.010(1)
C(29) 0.047(1) 0.029(1) 0.042(1) -0.0005(9) -0.002(1) 0.0054(10)
C(30) 0.040(1) 0.033(1) 0.040(1) -0.0017(9) -0.001(1) 0.004(1)
C(31) 0.046(1) 0.039(1) 0.036(1) -0.003(1) 0.002(1) -0.005(1)
C(32) 0.060(2) 0.048(1) 0.046(2) -0.012(1) 0.006(1) -0.011(1)
C(33) 0.058(2) 0.064(2) 0.037(1) -0.026(1) -0.001(1) -0.001(1)
C(34) 0.049(2) 0.065(2) 0.044(2) -0.007(1) -0.012(1) 0.005(1)
C(35) 0.046(1) 0.046(1) 0.050(2) -0.001(1) -0.011(1) 0.005(1)

loop_
_atom_site_label
_atom_site_fract_x
_atom_site_fract_y
_atom_site_fract_z
_atom_site_U_iso_or_equiv
_atom_site_thermal_displace_type
_atom_site_calc_flag
_atom_site_calc_attached_atom
_atom_site_occupancy
_atom_site_refinement_flags
Cl(1) 0.41774(6) 0.09840(9) 0.9711(10) 0.0712(3) Uani d . 1.00 .
Cl(2) 0.09663(6) 0.08283(10) 0.2704(10) 0.0750(3) Uani d . 1.00 .
Cl(3) 0.25499(7) -0.11049(5) 0.6228(10) 0.0628(2) Uani d . 1.00 .
O(1) 0.1326(1) 0.3143(2) 0.7488(10) 0.0502(6) Uani d . 1.00 .
O(2) 0.3645(1) 0.3263(2) 0.4977(10) 0.0479(6) Uani d . 1.00 .
O(3) 0.3109(2) -0.0507(2) 0.573(1) 0.0765(9) Uani d . 1.00 .
O(4) 0.2012(2) -0.0510(2) 0.673(1) 0.090(1) Uani d . 1.00 .
O(5) 0.2858(3) -0.1716(3) 0.703(1) 0.108(1) Uani d . 1.00 .
O(6) 0.2228(3) -0.1689(2) 0.540(1) 0.090(1) Uani d . 1.00 .
C(1) 0.2495(1) 0.2901(2) 0.624(1) 0.0339(5) Uani d . 1.00 .
C(2) 0.2464(2) 0.3967(2) 0.624(1) 0.0392(5) Uani d . 1.00 .
C(3) 0.2097(2) 0.4445(2) 0.708(1) 0.0440(7) Uani d . 1.00 .
C(4) 0.2073(2) 0.5454(2) 0.705(1) 0.0551(8) Uani d . 1.00 .
C(5) 0.2417(2) 0.5970(2) 0.626(1) 0.0604(9) Uani d . 1.00 .
C(6) 0.2786(2) 0.5486(2) 0.543(1) 0.0547(8) Uani d . 1.00 .
C(7) 0.2801(2) 0.4486(2) 0.540(1) 0.0439(7) Uani d . 1.00 .
C(8) 0.1719(2) 0.3920(2) 0.798(1) 0.0463(7) Uani d . 1.00 .
C(9) 0.1019(2) 0.2479(2) 0.818(1) 0.0458(7) Uani d . 1.00 .
C(10) 0.0771(2) 0.1640(3) 0.770(1) 0.0564(8) Uani d . 1.00 .
C(11) 0.0446(2) 0.0931(3) 0.833(1) 0.0622(9) Uani d . 1.00 .
C(12) 0.0354(2) 0.1054(3) 0.945(1) 0.0643(9) Uani d . 1.00 .
C(13) 0.0613(2) 0.1894(3) 0.990(1) 0.0606(10) Uani d . 1.00 .
C(14) 0.0951(2) 0.2614(3) 0.929(1) 0.0511(8) Uani d . 1.00 .
C(15) -0.0016(3) 0.0297(4) 1.014(1) 0.090(2) Uani d . 1.00 .
C(16) 0.3201(2) 0.3990(2) 0.451(1) 0.0481(8) Uani d . 1.00 .
C(17) 0.3983(2) 0.2622(3) 0.429(1) 0.0469(7) Uani d . 1.00 .
C(18) 0.4272(2) 0.1803(3) 0.476(1) 0.0604(9) Uani d . 1.00 .
C(19) 0.4619(2) 0.1120(3) 0.412(1) 0.0652(10) Uani d . 1.00 .
C(20) 0.4683(2) 0.1243(3) 0.301(1) 0.0626(9) Uani d . 1.00 .
C(21) 0.4389(2) 0.2057(3) 0.256(1) 0.0552(9) Uani d . 1.00 .
C(22) 0.4036(2) 0.2743(3) 0.316(1) 0.0514(8) Uani d . 1.00 .
C(23) 0.5071(3) 0.0492(4) 0.233(1) 0.087(2) Uani d . 1.00 .
C(24) 0.2882(1) 0.2438(2) 0.7101(10) 0.0343(6) Uani d . 1.00 .
C(25) 0.3444(2) 0.2922(2) 0.764(1) 0.0434(7) Uani d . 1.00 .
C(26) 0.3851(2) 0.2481(3) 0.843(1) 0.0514(8) Uani d . 1.00 .
C(27) 0.3684(2) 0.1530(2) 0.8701(10) 0.0493(7) Uani d . 1.00 .
C(28) 0.3129(2) 0.1023(2) 0.819(1) 0.0481(8) Uani d . 1.00 .
C(29) 0.2727(2) 0.1482(2) 0.741(1) 0.0393(6) Uani d . 1.00 .
C(30) 0.2133(2) 0.2386(2) 0.5390(10) 0.0378(6) Uani d . 1.00 .
C(31) 0.2351(2) 0.1446(2) 0.510(1) 0.0402(6) Uani d . 1.00 .
C(32) 0.1983(2) 0.0958(2) 0.428(1) 0.0513(8) Uani d . 1.00 .
C(33) 0.1419(2) 0.1415(3) 0.3753(10) 0.0530(8) Uani d . 1.00 .
C(34) 0.1194(2) 0.2336(3) 0.401(1) 0.0526(8) Uani d . 1.00 .
C(35) 0.1560(2) 0.2821(2) 0.481(1) 0.0472(7) Uani d . 1.00 .
H(1) 0.1812 0.5786 0.7616 0.0661 Uiso calc . 1.00 .
H(2) 0.2404 0.6652 0.6288 0.0724 Uiso calc . 1.00 .
H(3) 0.3029 0.5845 0.4903 0.0654 Uiso calc . 1.00 .
H(4) 0.1396 0.4338 0.8362 0.0558 Uiso calc . 1.00 .
H(5) 0.2065 0.3672 0.8495 0.0558 Uiso calc . 1.00 .
H(6) 0.0823 0.1547 0.6948 0.0675 Uiso calc . 1.00 .
H(7) 0.0284 0.0351 0.8013 0.0751 Uiso calc . 1.00 .
H(8) 0.0562 0.1986 1.0678 0.0725 Uiso calc . 1.00 .
H(9) 0.1127 0.3184 0.9640 0.0615 Uiso calc . 1.00 .
H(10) -0.0430 0.0554 1.0493 0.1092 Uiso calc . 1.00 .
H(11) 0.0312 0.0063 1.0692 0.1092 Uiso calc . 1.00 .
H(12) -0.0158 -0.0238 0.9707 0.1092 Uiso calc . 1.00 .
H(13) 0.3494 0.4441 0.4140 0.0575 Uiso calc . 1.00 .
H(14) 0.2866 0.3707 0.4029 0.0575 Uiso calc . 1.00 .
H(15) 0.4226 0.1698 0.5523 0.0730 Uiso calc . 1.00 .
H(16) 0.4822 0.0566 0.4465 0.0782 Uiso calc . 1.00 .
H(17) 0.4429 0.2150 0.1813 0.0663 Uiso calc . 1.00 .
H(18) 0.3829 0.3290 0.2831 0.0618 Uiso calc . 1.00 .
H(19) 0.5068 0.0689 0.1601 0.1046 Uiso calc . 1.00 .
H(20) 0.4841 -0.0106 0.2415 0.1046 Uiso calc . 1.00 .
H(21) 0.5563 0.0445 0.2579 0.1046 Uiso calc . 1.00 .
H(22) 0.3549 0.3569 0.7458 0.0526 Uiso calc . 1.00 .
H(23) 0.4230 0.2813 0.8803 0.0618 Uiso calc . 1.00 .
H(24) 0.3031 0.0376 0.8403 0.0577 Uiso calc . 1.00 .
H(25) 0.2338 0.1148 0.7081 0.0475 Uiso calc . 1.00 .
H(26) 0.2747 0.1149 0.5465 0.0484 Uiso calc . 1.00 .
H(27) 0.2117 0.0322 0.4098 0.0618 Uiso calc . 1.00 .
H(28) 0.0797 0.2626 0.3663 0.0636 Uiso calc . 1.00 .
H(29) 0.1427 0.3464 0.4986 0.0568 Uiso calc . 1.00 .

loop_
_geom_bond_atom_site_label_1
_geom_bond_atom_site_label_2
_geom_bond_distance
_geom_bond_site_symmetry_1
_geom_bond_site_symmetry_2
_geom_bond_publ_flag
Cl(1) C(26) 2.680(4) 1_555 1_555 yes
Cl(1) C(27) 1.719(4) 1_555 1_555 yes
Cl(1) C(28) 2.692(4) 1_555 1_555 yes
Cl(2) C(32) 2.706(5) 1_555 1_555 yes
Cl(2) C(33) 1.743(4) 1_555 1_555 yes
Cl(2) C(34) 2.680(5) 1_555 1_555 yes
Cl(3) O(3) 1.464(4) 1_555 1_555 yes
Cl(3) O(4) 1.434(4) 1_555 1_555 yes
Cl(3) O(5) 1.422(4) 1_555 1_555 yes
Cl(3) O(6) 1.429(4) 1_555 1_555 yes
O(1) C(1) 2.671(4) 1_555 1_555 yes
O(1) C(3) 2.358(4) 1_555 1_555 yes
O(1) C(8) 1.436(4) 1_555 1_555 yes
O(1) C(9) 1.379(4) 1_555 1_555 yes
O(1) C(10) 2.342(5) 1_555 1_555 yes
O(1) C(14) 2.444(5) 1_555 1_555 yes
O(2) C(1) 2.682(4) 1_555 1_555 yes
O(2) C(7) 2.367(4) 1_555 1_555 yes
O(2) C(16) 1.427(4) 1_555 1_555 yes
O(2) C(17) 1.381(5) 1_555 1_555 yes
O(2) C(18) 2.352(5) 1_555 1_555 yes
O(2) C(22) 2.463(5) 1_555 1_555 yes
O(3) O(4) 2.376(6) 1_555 1_555 yes
O(3) O(5) 2.372(6) 1_555 1_555 yes
O(3) O(6) 2.347(6) 1_555 1_555 yes
O(4) O(5) 2.320(7) 1_555 1_555 yes
O(4) O(6) 2.351(6) 1_555 1_555 yes
O(5) O(6) 2.318(5) 1_555 1_555 yes
C(1) C(2) 1.483(3) 1_555 1_555 yes
C(1) C(3) 2.492(4) 1_555 1_555 yes
C(1) C(7) 2.500(4) 1_555 1_555 yes
C(1) C(24) 1.433(4) 1_555 1_555 yes
C(1) C(25) 2.458(5) 1_555 1_555 yes
C(1) C(29) 2.480(4) 1_555 1_555 yes
C(1) C(30) 1.434(5) 1_555 1_555 yes
C(1) C(31) 2.481(4) 1_555 1_555 yes
C(1) C(35) 2.470(5) 1_555 1_555 yes
C(2) C(3) 1.404(6) 1_555 1_555 yes
C(2) C(4) 2.408(5) 1_555 1_555 yes
C(2) C(6) 2.411(5) 1_555 1_555 yes
C(2) C(7) 1.404(5) 1_555 1_555 yes
C(2) C(8) 2.552(6) 1_555 1_555 yes
C(2) C(16) 2.533(6) 1_555 1_555 yes
C(2) C(24) 2.499(4) 1_555 1_555 yes
C(2) C(30) 2.509(4) 1_555 1_555 yes
C(3) C(4) 1.404(4) 1_555 1_555 yes
C(3) C(5) 2.423(6) 1_555 1_555 yes
C(3) C(7) 2.440(5) 1_555 1_555 yes
C(3) C(8) 1.504(6) 1_555 1_555 yes
C(4) C(5) 1.368(7) 1_555 1_555 yes
C(4) C(6) 2.392(6) 1_555 1_555 yes
C(4) C(8) 2.509(6) 1_555 1_555 yes
C(5) C(6) 1.400(7) 1_555 1_555 yes
C(5) C(7) 2.424(6) 1_555 1_555 yes
C(6) C(7) 1.391(4) 1_555 1_555 yes
C(6) C(16) 2.492(6) 1_555 1_555 yes
C(7) C(16) 1.498(6) 1_555 1_555 yes
C(8) C(9) 2.398(5) 1_555 1_555 yes
C(9) C(10) 1.387(6) 1_555 1_555 yes
C(9) C(11) 2.406(6) 1_555 1_555 yes
C(9) C(13) 2.395(6) 1_555 1_555 yes
C(9) C(14) 1.389(6) 1_555 1_555 yes
C(10) C(11) 1.392(7) 1_555 1_555 yes
C(10) C(12) 2.434(7) 1_555 1_555 yes
C(10) C(14) 2.409(6) 1_555 1_555 yes
C(11) C(12) 1.404(8) 1_555 1_555 yes
C(11) C(13) 2.378(8) 1_555 1_555 yes
C(11) C(15) 2.550(8) 1_555 1_555 yes
C(12) C(13) 1.380(7) 1_555 1_555 yes
C(12) C(14) 2.441(6) 1_555 1_555 yes
C(12) C(15) 1.517(7) 1_555 1_555 yes
C(13) C(14) 1.400(6) 1_555 1_555 yes
C(13) C(15) 2.523(7) 1_555 1_555 yes
C(16) C(17) 2.403(6) 1_555 1_555 yes
C(17) C(18) 1.386(6) 1_555 1_555 yes
C(17) C(19) 2.405(6) 1_555 1_555 yes
C(17) C(21) 2.393(6) 1_555 1_555 yes
C(17) C(22) 1.403(6) 1_555 1_555 yes
C(18) C(19) 1.390(6) 1_555 1_555 yes
C(18) C(20) 2.418(7) 1_555 1_555 yes
C(18) C(22) 2.404(6) 1_555 1_555 yes
C(19) C(20) 1.387(7) 1_555 1_555 yes
C(19) C(21) 2.362(7) 1_555 1_555 yes
C(19) C(23) 2.514(8) 1_555 1_555 yes
C(20) C(21) 1.372(7) 1_555 1_555 yes
C(20) C(22) 2.412(6) 1_555 1_555 yes
C(20) C(23) 1.516(7) 1_555 1_555 yes
C(21) C(22) 1.373(6) 1_555 1_555 yes
C(21) C(23) 2.530(7) 1_555 1_555 yes
C(24) C(25) 1.403(4) 1_555 1_555 yes
C(24) C(26) 2.430(5) 1_555 1_555 yes
C(24) C(28) 2.429(4) 1_555 1_555 yes
C(24) C(29) 1.412(4) 1_555 1_555 yes
C(24) C(30) 2.524(4) 1_555 1_555 yes
C(25) C(26) 1.380(5) 1_555 1_555 yes
C(25) C(27) 2.381(5) 1_555 1_555 yes
C(25) C(29) 2.417(4) 1_555 1_555 yes
C(26) C(27) 1.398(6) 1_555 1_555 yes
C(26) C(28) 2.444(6) 1_555 1_555 yes
C(27) C(28) 1.392(6) 1_555 1_555 yes
C(27) C(29) 2.382(5) 1_555 1_555 yes
C(28) C(29) 1.378(5) 1_555 1_555 yes
C(30) C(31) 1.415(4) 1_555 1_555 yes
C(30) C(32) 2.431(5) 1_555 1_555 yes
C(30) C(34) 2.428(5) 1_555 1_555 yes
C(30) C(35) 1.413(4) 1_555 1_555 yes
C(31) C(32) 1.394(5) 1_555 1_555 yes
C(31) C(33) 2.390(5) 1_555 1_555 yes
C(31) C(35) 2.431(5) 1_555 1_555 yes
C(32) C(33) 1.382(6) 1_555 1_555 yes
C(32) C(34) 2.429(6) 1_555 1_555 yes
C(33) C(34) 1.384(6) 1_555 1_555 yes
C(33) C(35) 2.365(6) 1_555 1_555 yes
C(34) C(35) 1.370(5) 1_555 1_555 yes
